data_4342105
loop_
_publ_author_name
'Parker, T. Gannon'
'Chown, Amanda L.'
'Beehler, Austin'
'Pubbi, Divya'
'Cross, Justin N.'
'Albrecht-Schmitt, Thomas E'

_publ_section_title
;
 Ionothermal Synthesis of Tetranuclear Borate Clusters Containing f- and
 p-Block Metals.
;
_journal_issue 2
_journal_name_full 'Inorganic chemistry'
_journal_page_first 570
_journal_page_last 575
_journal_paper_doi 10.1021/ic502461d
_journal_volume 54
_journal_year 2015
_chemical_formula_moiety 'B22 Ce4 O36, (H2 O)13, (O H)6'
_chemical_formula_sum 'B22 Ce4 H32 O55'
_chemical_formula_weight 1710.56
_chemical_name_systematic
; 
 ? 
;
_space_group_IT_number 197
_symmetry_cell_setting cubic
_symmetry_space_group_name_Hall 'I 2 2 3'
_symmetry_space_group_name_H-M 'I 2 3'
_atom_sites_solution_hydrogens notdet
_atom_sites_solution_primary direct
_atom_sites_solution_secondary difmap
_audit_creation_method SHELXL-97
_cell_angle_alpha 90.00
_cell_angle_beta 90.00
_cell_angle_gamma 90.00
_cell_formula_units_Z 2
_cell_length_a 18.0294(9)
_cell_length_b 18.0294(9)
_cell_length_c 18.0294(9)
_cell_measurement_reflns_used 2250
_cell_measurement_temperature 100(2)
_cell_measurement_theta_max 27.42
_cell_measurement_theta_min 2.26
_cell_volume 5860.6(5)
_computing_cell_refinement 'SAINT (Bruker, 1999)'
_computing_data_collection 'SMART (Bruker, 2000)'
_computing_data_reduction 'SAINT (Bruker, 1999)'
_computing_molecular_graphics 'SHELXP-97 (Sheldrick, 1997), CrystalMaker (Kohn, 1995)'
_computing_publication_material 'publCIF (Westrip, 2010)'
_computing_structure_refinement 'SHELXL-97 (Sheldrick, 1997)'
_computing_structure_solution 'SHELXS-97 (Sheldrick, 1997)'
_diffrn_ambient_temperature 100(2)
_diffrn_measured_fraction_theta_full 0.999
_diffrn_measured_fraction_theta_max 0.999
_diffrn_measurement_device_type 'Bruker D8 Quest'
_diffrn_measurement_method '0.5\% wide \w exposures'
_diffrn_radiation_monochromator graphite
_diffrn_radiation_source 'I\ms microfocused'
_diffrn_radiation_type MoK\a
_diffrn_radiation_wavelength 0.71073
_diffrn_reflns_av_R_equivalents 0.0901
_diffrn_reflns_av_sigmaI/netI 0.0218
_diffrn_reflns_limit_h_max 23
_diffrn_reflns_limit_h_min -23
_diffrn_reflns_limit_k_max 23
_diffrn_reflns_limit_k_min -23
_diffrn_reflns_limit_l_max 23
_diffrn_reflns_limit_l_min -23
_diffrn_reflns_number 46320
_diffrn_reflns_theta_full 27.42
_diffrn_reflns_theta_max 27.42
_diffrn_reflns_theta_min 2.26
_exptl_absorpt_coefficient_mu 1.582
_exptl_absorpt_correction_T_max 0.536
_exptl_absorpt_correction_T_min 0.322
_exptl_absorpt_correction_type multi-scan
_exptl_absorpt_process_details sheltxprep
_exptl_crystal_colour Colorless
_exptl_crystal_density_diffrn 0.969
_exptl_crystal_density_method 'not measured'
_exptl_crystal_description Prismatic
_exptl_crystal_F_000 1628
_exptl_crystal_size_max 0.4
_exptl_crystal_size_mid 0.35
_exptl_crystal_size_min 0.30
_platon_squeeze_details ' Pr4BO'
_refine_diff_density_max 1.220
_refine_diff_density_min -0.653
_refine_diff_density_rms 0.124
_refine_ls_abs_structure_details 'Flack H D (1983), Acta Cryst. A39, 876-881'
_refine_ls_abs_structure_Flack 0.06(7)
_refine_ls_extinction_method none
_refine_ls_goodness_of_fit_ref 1.097
_refine_ls_hydrogen_treatment noref
_refine_ls_matrix_type full
_refine_ls_number_parameters 64
_refine_ls_number_reflns 2250
_refine_ls_number_restraints 0
_refine_ls_restrained_S_all 1.097
_refine_ls_R_factor_all 0.0580
_refine_ls_R_factor_gt 0.0572
_refine_ls_shift/su_max 0.001
_refine_ls_shift/su_mean 0.000
_refine_ls_structure_factor_coef Fsqd
_refine_ls_weighting_details 'calc w=1/[\s^2^(Fo^2^)+(0.1141P)^2^+7.2006P] where P=(Fo^2^+2Fc^2^)/3'
_refine_ls_weighting_scheme calc
_refine_ls_wR_factor_gt 0.1581
_refine_ls_wR_factor_ref 0.1587
_reflns_number_gt 2172
_reflns_number_total 2250
_reflns_threshold_expression >2sigma(I)
_cod_data_source_file ic502461d_si_002.cif
_cod_data_source_block g9
_cod_depositor_comments
;
The following automatic conversions were performed:

'_symmetry_cell_setting' value 'Cubic' changed to 'cubic' according
to
/home/saulius/struct/COD-crude-data--automatic-downloads/rss-feeds/ACS/lib/dictionaries/cif_core.dic
dictionary named 'cif_core.dic' version 2.4.2 from 2011-04-26.

Automatic conversion script
Id: cif_fix_values 2935 2014-11-11 08:27:57Z andrius 

 Adding full bibliography for 4342104--4342112.cif.
;
_cod_database_code 4342105

loop_
_symmetry_equiv_pos_as_xyz
'x, y, z'
'-x, -y, z'
'-x, y, -z'
'x, -y, -z'
'z, x, y'
'z, -x, -y'
'-z, -x, y'
'-z, x, -y'
'y, z, x'
'-y, z, -x'
'y, -z, -x'
'-y, -z, x'
'x+1/2, y+1/2, z+1/2'
'-x+1/2, -y+1/2, z+1/2'
'-x+1/2, y+1/2, -z+1/2'
'x+1/2, -y+1/2, -z+1/2'
'z+1/2, x+1/2, y+1/2'
'z+1/2, -x+1/2, -y+1/2'
'-z+1/2, -x+1/2, y+1/2'
'-z+1/2, x+1/2, -y+1/2'
'y+1/2, z+1/2, x+1/2'
'-y+1/2, z+1/2, -x+1/2'
'y+1/2, -z+1/2, -x+1/2'
'-y+1/2, -z+1/2, x+1/2'

loop_
_atom_site_label
_atom_site_type_symbol
_atom_site_fract_x
_atom_site_fract_y
_atom_site_fract_z
_atom_site_U_iso_or_equiv
_atom_site_adp_type
_atom_site_occupancy
_atom_site_symmetry_multiplicity
_atom_site_calc_flag
_atom_site_refinement_flags
_atom_site_disorder_assembly
_atom_site_disorder_group
B2 B 0.5000 0.5000 0.6679(4) 0.055(2) Uani 1 2 d S . .
B3 B 0.4378(8) 0.5622(8) 0.5622(8) 0.081(5) Uani 1 3 d S . .
O5 O 0.4337(4) 0.5125(4) 0.6211(5) 0.0464(11) Uani 0.511(7) 1 d P A 1
O4 O 0.4789(8) 0.4333(8) 0.7139(8) 0.082(2) Uiso 0.494(10) 1 d P A 1
O2 O 0.4663(10) 0.3708(11) 0.8341(12) 0.123(4) Uani 0.488(11) 1 d P A 1
B1 B 0.4695(18) 0.4346(16) 0.7865(15) 0.084(4) Uiso 0.49(3) 1 d P A 1
O5' O 0.4882(4) 0.5659(5) 0.6220(5) 0.0464(11) Uani 0.489(7) 1 d P . 2
O4' O 0.4307(7) 0.4885(8) 0.7148(8) 0.082(2) Uiso 0.506(10) 1 d P A 2
O2' O 0.3709(11) 0.4652(10) 0.8358(11) 0.123(4) Uani 0.512(11) 1 d P A 2
B1' B 0.4383(17) 0.4595(16) 0.7851(14) 0.084(4) Uiso 0.51(3) 1 d P A 2
O3 O 0.5000 0.5000 0.8256(4) 0.105(4) Uani 1 2 d S . .
Ce1 Ce 0.382727(15) 0.382727(15) 0.617273(15) 0.0494(2) Uani 1 3 d S . .
O1 O 0.4232(3) 0.2776(3) 0.7229(3) 0.0694(13) Uiso 1 1 d . . .
O6 O 0.5000 0.5000 0.5000 0.072(5) Uani 1 12 d S . .

loop_
_atom_site_aniso_label
_atom_site_aniso_U_11
_atom_site_aniso_U_22
_atom_site_aniso_U_33
_atom_site_aniso_U_23
_atom_site_aniso_U_13
_atom_site_aniso_U_12
B2 0.070(6) 0.083(7) 0.012(3) 0.000 0.000 0.011(5)
B3 0.081(5) 0.081(5) 0.081(5) 0.034(7) -0.034(7) -0.034(7)
O5 0.042(3) 0.053(3) 0.045(3) -0.005(2) 0.000(2) 0.002(2)
O2 0.110(9) 0.113(9) 0.147(11) 0.016(8) 0.006(8) 0.023(7)
O5' 0.042(3) 0.053(3) 0.045(3) -0.005(2) 0.000(2) 0.002(2)
O2' 0.110(9) 0.113(9) 0.147(11) 0.016(8) 0.006(8) 0.023(7)
O3 0.135(9) 0.142(10) 0.037(3) 0.000 0.000 -0.045(7)
Ce1 0.0494(2) 0.0494(2) 0.0494(2) 0.00987(13) 0.00987(13) -0.00987(13)
O6 0.072(5) 0.072(5) 0.072(5) 0.000 0.000 0.000

loop_
_atom_type_symbol
_atom_type_description
_atom_type_scat_dispersion_real
_atom_type_scat_dispersion_imag
_atom_type_scat_source
B B 0.0013 0.0007 'International Tables Vol C Tables 4.2.6.8 and 6.1.1.4'
H H 0.0000 0.0000 'International Tables Vol C Tables 4.2.6.8 and 6.1.1.4'
O O 0.0106 0.0060 'International Tables Vol C Tables 4.2.6.8 and 6.1.1.4'
Ce Ce -0.2486 2.6331 'International Tables Vol C Tables 4.2.6.8 and 6.1.1.4'

loop_
_geom_angle_atom_site_label_1
_geom_angle_atom_site_label_2
_geom_angle_atom_site_label_3
_geom_angle
_geom_angle_site_symmetry_1
_geom_angle_site_symmetry_3
O5' B2 O5' 111.1(8) 2_665 .
O5' B2 O5 85.4(5) 2_665 .
O5' B2 O5 55.7(5) . .
O5' B2 O5 55.7(5) 2_665 2_665
O5' B2 O5 85.4(5) . 2_665
O5 B2 O5 110.5(8) . 2_665
O5' B2 O4 157.0(6) 2_665 2_665
O5' B2 O4 72.6(6) . 2_665
O5 B2 O4 113.3(6) . 2_665
O5 B2 O4 103.4(6) 2_665 2_665
O5' B2 O4 72.6(6) 2_665 .
O5' B2 O4 157.0(6) . .
O5 B2 O4 103.4(6) . .
O5 B2 O4 113.3(6) 2_665 .
O4 B2 O4 113.3(12) 2_665 .
O5' B2 O4' 107.8(6) 2_665 2_665
O5' B2 O4' 108.8(6) . 2_665
O5 B2 O4' 163.4(6) . 2_665
O5 B2 O4' 71.1(6) 2_665 2_665
O4 B2 O4' 51.6(8) 2_665 2_665
O4 B2 O4' 90.5(8) . 2_665
O5' B2 O4' 108.8(6) 2_665 .
O5' B2 O4' 107.8(6) . .
O5 B2 O4' 71.1(6) . .
O5 B2 O4' 163.4(6) 2_665 .
O4 B2 O4' 90.5(8) 2_665 .
O4 B2 O4' 51.6(8) . .
O4' B2 O4' 112.5(11) 2_665 .
O5' B2 Ce1 52.0(3) 2_665 .
O5' B2 Ce1 106.6(4) . .
O5 B2 Ce1 52.5(3) . .
O5 B2 Ce1 106.0(4) 2_665 .
O4 B2 Ce1 150.4(6) 2_665 .
O4 B2 Ce1 56.8(5) . .
O4' B2 Ce1 144.0(5) 2_665 .
O4' B2 Ce1 61.0(5) . .
O5' B2 Ce1 106.6(4) 2_665 2_665
O5' B2 Ce1 52.0(3) . 2_665
O5 B2 Ce1 106.0(4) . 2_665
O5 B2 Ce1 52.5(3) 2_665 2_665
O4 B2 Ce1 56.8(5) 2_665 2_665
O4 B2 Ce1 150.4(6) . 2_665
O4' B2 Ce1 61.0(5) 2_665 2_665
O4' B2 Ce1 144.0(5) . 2_665
Ce1 B2 Ce1 146.1(2) . 2_665
O5 B3 O5 119.0(4) 10_656 7_665
O5 B3 O5 119.0(4) 10_656 .
O5 B3 O5 119.0(4) 7_665 .
O5 B3 O5' 60.6(5) 10_656 .
O5 B3 O5' 169(2) 7_665 .
O5 B3 O5' 58.7(4) . .
O5 B3 O5' 169(2) 10_656 7_665
O5 B3 O5' 58.7(4) 7_665 7_665
O5 B3 O5' 60.6(5) . 7_665
O5' B3 O5' 119.1(4) . 7_665
O5 B3 O5' 58.7(4) 10_656 10_656
O5 B3 O5' 60.6(5) 7_665 10_656
O5 B3 O5' 169(2) . 10_656
O5' B3 O5' 119.1(4) . 10_656
O5' B3 O5' 119.1(4) 7_665 10_656
O5 B3 O6 95.7(11) 10_656 .
O5 B3 O6 95.7(11) 7_665 .
O5 B3 O6 95.7(11) . .
O5' B3 O6 95.6(11) . .
O5' B3 O6 95.6(11) 7_665 .
O5' B3 O6 95.6(11) 10_656 .
B3 O5 B2 119.4(7) . .
B3 O5 Ce1 126.7(7) . .
B2 O5 Ce1 99.7(4) . .
B1 O4 B2 124.3(16) . .
B1 O4 Ce1 125.5(15) . .
B2 O4 Ce1 94.5(7) . .
O4 B1 O2 126(2) . .
O4 B1 O3 116(2) . .
O2 B1 O3 111.7(19) . .
B3 O5' B2 119.2(7) . .
B3 O5' Ce1 126.1(7) . 2_665
B2 O5' Ce1 100.6(4) . 2_665
B1' O4' B2 118.7(16) . .
B1' O4' Ce1 111.0(13) . .
B2 O4' Ce1 89.8(6) . .
O4' B1' O2' 116(2) . .
O4' B1' O3 109.4(19) . .
O2' B1' O3 105.2(17) . .
B1 O3 B1 123(2) . 2_665
B1 O3 B1' 27.7(12) . .
B1 O3 B1' 115.3(15) 2_665 .
B1 O3 B1' 115.3(15) . 2_665
B1 O3 B1' 27.7(12) 2_665 2_665
B1' O3 B1' 122(2) . 2_665
O5' Ce1 O5' 72.6(3) 2_665 12_665
O5' Ce1 O5' 72.6(3) 2_665 7_665
O5' Ce1 O5' 72.6(3) 12_665 7_665
O5' Ce1 O5 46.8(2) 2_665 .
O5' Ce1 O5 85.5(3) 12_665 .
O5' Ce1 O5 32.7(3) 7_665 .
O5' Ce1 O5 85.5(3) 2_665 8_656
O5' Ce1 O5 32.7(3) 12_665 8_656
O5' Ce1 O5 46.8(2) 7_665 8_656
O5 Ce1 O5 72.3(3) . 8_656
O5' Ce1 O5 32.7(3) 2_665 11_566
O5' Ce1 O5 46.8(2) 12_665 11_566
O5' Ce1 O5 85.5(3) 7_665 11_566
O5 Ce1 O5 72.3(3) . 11_566
O5 Ce1 O5 72.3(3) 8_656 11_566
O5' Ce1 O4 40.1(4) 2_665 .
O5' Ce1 O4 112.6(4) 12_665 .
O5' Ce1 O4 86.9(4) 7_665 .
O5 Ce1 O4 54.3(4) . .
O5 Ce1 O4 120.6(4) 8_656 .
O5 Ce1 O4 68.7(4) 11_566 .
O5' Ce1 O4 86.9(4) 2_665 11_566
O5' Ce1 O4 40.1(4) 12_665 11_566
O5' Ce1 O4 112.6(4) 7_665 11_566
O5 Ce1 O4 120.6(4) . 11_566
O5 Ce1 O4 68.7(4) 8_656 11_566
O5 Ce1 O4 54.3(4) 11_566 11_566
O4 Ce1 O4 116.1(2) . 11_566
O5' Ce1 O4 112.6(4) 2_665 8_656
O5' Ce1 O4 86.9(4) 12_665 8_656
O5' Ce1 O4 40.1(4) 7_665 8_656
O5 Ce1 O4 68.7(4) . 8_656
O5 Ce1 O4 54.3(4) 8_656 8_656
O5 Ce1 O4 120.6(4) 11_566 8_656
O4 Ce1 O4 116.1(2) . 8_656
O4 Ce1 O4 116.1(2) 11_566 8_656
O5' Ce1 O4' 55.0(3) 2_665 .
O5' Ce1 O4' 120.3(3) 12_665 .
O5' Ce1 O4' 66.5(4) 7_665 .
O5 Ce1 O4' 38.6(4) . .
O5 Ce1 O4' 110.6(3) 8_656 .
O5 Ce1 O4' 87.7(3) 11_566 .
O4 Ce1 O4' 28.5(4) . .
O4 Ce1 O4' 141.2(5) 11_566 .
O4 Ce1 O4' 88.4(4) 8_656 .
O5' Ce1 O4' 120.3(3) 2_665 8_656
O5' Ce1 O4' 66.5(4) 12_665 8_656
O5' Ce1 O4' 55.0(3) 7_665 8_656
O5 Ce1 O4' 87.7(3) . 8_656
O5 Ce1 O4' 38.6(4) 8_656 8_656
O5 Ce1 O4' 110.6(3) 11_566 8_656
O4 Ce1 O4' 141.2(5) . 8_656
O4 Ce1 O4' 88.4(4) 11_566 8_656
O4 Ce1 O4' 28.5(4) 8_656 8_656
O4' Ce1 O4' 115.6(2) . 8_656
O5' Ce1 O4' 66.5(4) 2_665 11_566
O5' Ce1 O4' 55.0(3) 12_665 11_566
O5' Ce1 O4' 120.3(3) 7_665 11_566
O5 Ce1 O4' 110.6(3) . 11_566
O5 Ce1 O4' 87.7(3) 8_656 11_566
O5 Ce1 O4' 38.6(4) 11_566 11_566
O4 Ce1 O4' 88.4(4) . 11_566
O4 Ce1 O4' 28.5(4) 11_566 11_566
O4 Ce1 O4' 141.2(5) 8_656 11_566
O4' Ce1 O4' 115.6(2) . 11_566
O4' Ce1 O4' 115.6(2) 8_656 11_566
B3 O6 B3 109.471(1) 4_566 .
B3 O6 B3 109.471(1) 4_566 2_665
B3 O6 B3 109.471(1) . 2_665
B3 O6 B3 109.471(2) 4_566 3_656
B3 O6 B3 109.471(5) . 3_656
B3 O6 B3 109.471(6) 2_665 3_656

loop_
_geom_bond_atom_site_label_1
_geom_bond_atom_site_label_2
_geom_bond_distance
_geom_bond_site_symmetry_2
B2 O5' 1.463(10) 2_665
B2 O5' 1.463(10) .
B2 O5 1.480(9) .
B2 O5 1.480(9) 2_665
B2 O4 1.510(15) 2_665
B2 O4 1.510(15) .
B2 O4' 1.524(14) 2_665
B2 O4' 1.524(14) .
B2 Ce1 3.126(2) .
B2 Ce1 3.126(2) 2_665
B3 O5 1.391(9) 10_656
B3 O5 1.391(9) 7_665
B3 O5 1.391(9) .
B3 O5' 1.411(9) .
B3 O5' 1.411(9) 7_665
B3 O5' 1.411(9) 10_656
B3 O6 1.94(3) .
O5 Ce1 2.515(8) .
O4 B1 1.32(3) .
O4 Ce1 2.622(14) .
O2 B1 1.44(3) .
B1 O3 1.48(3) .
O5' Ce1 2.507(8) 2_665
O4' B1' 1.38(3) .
O4' Ce1 2.734(14) .
O2' B1' 1.53(3) .
B1' O3 1.52(2) .
O3 B1 1.48(3) 2_665
O3 B1' 1.52(2) 2_665
Ce1 O5' 2.507(8) 2_665
Ce1 O5' 2.507(8) 12_665
Ce1 O5' 2.507(8) 7_665
Ce1 O5 2.515(8) 8_656
Ce1 O5 2.515(8) 11_566
Ce1 O4 2.622(14) 11_566
Ce1 O4 2.622(14) 8_656
Ce1 O4' 2.734(14) 8_656
Ce1 O4' 2.734(14) 11_566
O6 B3 1.94(3) 4_566
O6 B3 1.94(3) 2_665
O6 B3 1.94(3) 3_656

loop_
_platon_squeeze_void_nr
_platon_squeeze_void_average_x
_platon_squeeze_void_average_y
_platon_squeeze_void_average_z
_platon_squeeze_void_volume
_platon_squeeze_void_count_electrons
1 -0.010 -0.002 0.494 3494.1 527.8
